data_3000536
loop_
_publ_author_name
'Georgia Cametti'

_journal_name_full 'To be published'
_chemical_formula_sum 'Al8 Na7.93 O48 Si16'
_chemical_name_common Na-CHA
_space_group_name_Hall '-I 2y'
_space_group_name_H-M_alt 'I 1 2/m 1'
_cell_angle_alpha 90
_cell_angle_beta 102.890(3)
_cell_angle_gamma 90
_cell_length_a 18.2789(6)
_cell_length_b 13.8795(3)
_cell_length_c 11.9023(3)
_cell_measurement_temperature 573(2)
_cell_volume 2943.54(14)
_diffrn_ambient_temperature 573(2)
_diffrn_radiation_type MoK\a
_diffrn_radiation_wavelength 0.71073
_refine_ls_goodness_of_fit_ref 1.054
_refine_ls_R_factor_all 0.0558
_refine_ls_R_factor_gt 0.0427
_refine_ls_wR_factor_gt 0.1223
_refine_ls_wR_factor_ref 0.1277
_cod_database_code 3000536
_cod_hold_until_date 2025-03-29
_cod_depositor_requested_release_date 2025-03-29

loop_
_atom_site_label
_atom_site_fract_x
_atom_site_fract_y
_atom_site_fract_z
? ? ? ?
